data_9016010
loop_
_publ_author_name
'Bao, R. L.'
'Kong, Z. P.'
'Cu, M.'
'Yue, B.'
'Weng, L. H.'
'He, H. Y.'

_publ_section_title
;
 Hydrothermal synthesis and thermal stability of natural mineral lindgrenite
 Note: atomic coordinates transformed to standard setting
;
_journal_name_full 'Chemical Research in Chinese Universities'
_journal_page_first 679
_journal_page_last 683
_journal_paper_doi 10.1016/S1005-9040(06)60189-X
_journal_volume 22
_journal_year 2006
_chemical_compound_source Synthetic
_chemical_formula_sum 'Cu3 H2 Mo2 O10'
_chemical_name_mineral Lindgrenite
_space_group_IT_number 14
_symmetry_space_group_name_Hall '-P 2yn'
_symmetry_space_group_name_H-M 'P 1 21/n 1'
_cell_angle_alpha 90
_cell_angle_beta 98.535
_cell_angle_gamma 90
_cell_formula_units_Z 2
_cell_length_a 5.3867
_cell_length_b 14.001
_cell_length_c 5.6010
_cell_volume 417.745
_database_code_amcsd 0018341
_exptl_crystal_density_diffrn 4.329
_cod_original_formula_sum 'Mo2 Cu3 O10 H2'
_cod_database_code 9016010

loop_
_space_group_symop_operation_xyz
x,y,z
1/2+x,1/2-y,1/2+z
1/2-x,1/2+y,1/2-z
-x,-y,-z

loop_
_atom_site_label
_atom_site_fract_x
_atom_site_fract_y
_atom_site_fract_z
_atom_site_U_iso_or_equiv
_atom_site_type_symbol
_atom_site_attached_hydrogens
Mo 0.04373 0.65456 0.62285 0.00880 Mo 0
Cu1 0.50000 0.50000 0.50000 0.01000 Cu 0
Cu2 0.13614 0.90608 0.51287 0.01080 Cu 0
O1 0.35480 0.61300 0.62540 0.01290 O 0
O2 0.02130 0.77670 0.56300 0.01960 O 0
O3 0.15090 0.40790 0.59980 0.01680 O 0
O4 0.05240 0.37010 0.09980 0.01510 O 0
O-H5 0.13160 0.03060 0.36000 0.01130 O 1

loop_
_cod_changelog_entry_id
_cod_changelog_entry_author
_cod_changelog_entry_date
_cod_changelog_entry_text
1
;cod-tools version 3.8.0
Id: cif_guess_AMCSD_atom_types 9574 2023-05-10 09:00:05Z saulius
;
2023-05-10T18:56:36+03:00
;Derived atom types and hydrogen counts
from atom names that follow the AMCSD naming convention
(Wat == water, O-H == hydroxyl).
;

loop_
_cod_related_entry_id
_cod_related_entry_database
_cod_related_entry_code
1 AMCSD 0018341
